data_4323897
loop_
_publ_author_name
'Casey C. Raymond'
'Peter K. Dorhout'

_publ_contact_author
;
      Peter K. Dorhout
      Department of Chemistry
      Colorado State University
      Fort Collins, CO  80523  USA
;
_publ_contact_author_email pkd@lamar.colostate.edu
_publ_contact_author_fax 970-491-1801
_publ_contact_author_phone 970-491-0624
_publ_section_title
;
 Synthesis, Characterization, and Bonding of Two New
 Heteropolychalcogenides: \a-CsCu(SxSe4-x) and CsCu(SxSe6-x)
;
_journal_name_full 'Inorganic Chemistry'
_journal_page_first 5634
_journal_page_last 5641
_journal_paper_doi 10.1021/ic9516370
_journal_volume 35
_journal_year 1996
_chemical_formula_sum 'Cs Cu S1.6 Se4.4'
_chemical_formula_weight 595.29
_chemical_name_common 'cesium copper selenosulfide'
_chemical_name_systematic
; 
 ? 
;
_space_group_IT_number 2
_symmetry_cell_setting triclinic
_symmetry_space_group_name_Hall '-P 1'
_symmetry_space_group_name_H-M 'P -1'
_atom_sites_solution_hydrogens geom
_atom_sites_solution_primary direct
_atom_sites_solution_secondary difmap
_audit_creation_method SHELXL
_cell_angle_alpha 92.93(2)
_cell_angle_beta 100.94(2)
_cell_angle_gamma 74.51(2)
_cell_formula_units_Z 2
_cell_length_a 11.253(4)
_cell_length_b 11.585(2)
_cell_length_c 7.2107(15)
_cell_measurement_reflns_used 41
_cell_measurement_temperature 293(2)
_cell_measurement_theta_max 12.50
_cell_measurement_theta_min 5.10
_cell_volume 889.4(4)
_computing_cell_refinement 'Siemens XSCANS'
_computing_data_collection 'Siemens XSCANS'
_computing_data_reduction 'Siemens XSCANS'
_computing_molecular_graphics 'Siemens SHELXL-93 (Sheldrick, 1993)'
_computing_publication_material 'Siemens SHELXL-93 (Sheldrick, 1993)'
_computing_structure_refinement 'Siemens SHELXL-93 (Sheldrick, 1993)'
_computing_structure_solution 'Siemens SHELXL-93 (Sheldrick, 1993)'
_diffrn_ambient_temperature 153(2)
_diffrn_measurement_device 'Siemens P4'
_diffrn_measurement_method '\q-2\q scans'
_diffrn_radiation_monochromator 'graphite '
_diffrn_radiation_source 'fine-focus sealed tube'
_diffrn_radiation_type MoK\a
_diffrn_radiation_wavelength 0.71073
_diffrn_reflns_av_R_equivalents 0.0505
_diffrn_reflns_av_sigmaI/netI 0.0891
_diffrn_reflns_limit_h_max 14
_diffrn_reflns_limit_h_min -14
_diffrn_reflns_limit_k_max 14
_diffrn_reflns_limit_k_min -14
_diffrn_reflns_limit_l_max 8
_diffrn_reflns_limit_l_min -1
_diffrn_reflns_number 5383
_diffrn_reflns_theta_max 33.28
_diffrn_reflns_theta_min 2.27
_diffrn_standards_decay_% 10.66
_diffrn_standards_interval_count 97
_diffrn_standards_number 3
_exptl_absorpt_coefficient_mu 24.786
_exptl_absorpt_correction_T_max 0.7000
_exptl_absorpt_correction_T_min 0.0395
_exptl_absorpt_correction_type semi-empirical
_exptl_crystal_colour 'clear, dark red'
_exptl_crystal_density_diffrn 4.445
_exptl_crystal_description plates
_exptl_crystal_F_000 1037
_exptl_crystal_size_max 0.42
_exptl_crystal_size_mid 0.16
_exptl_crystal_size_min 0.05
_refine_diff_density_max 2.983
_refine_diff_density_min -4.005
_refine_diff_density_rms 0.655
_refine_ls_extinction_method none
_refine_ls_goodness_of_fit_all 1.032
_refine_ls_goodness_of_fit_obs 1.227
_refine_ls_matrix_type full
_refine_ls_number_parameters 193
_refine_ls_number_reflns 4412
_refine_ls_number_restraints 0
_refine_ls_restrained_S_all 1.032
_refine_ls_restrained_S_obs 1.227
_refine_ls_R_factor_all 0.1049
_refine_ls_R_factor_obs 0.0744
_refine_ls_shift/esd_max -1.407
_refine_ls_shift/esd_mean 0.150
_refine_ls_structure_factor_coef Fsqd
_refine_ls_weighting_details 'w=1/[\s^2^(Fo^2^)+(0.1240P)^2^+0.0000P] where P=(Fo^2^+2Fc^2^)/3'
_refine_ls_weighting_scheme calc
_refine_ls_wR_factor_all 0.2067
_refine_ls_wR_factor_obs 0.1962
_reflns_number_observed 2845
_reflns_number_total 4412
_reflns_observed_criterion >2sigma(I)
_cod_data_source_file ic9516370_1.cif
_cod_data_source_block pd20
_cod_depositor_comments
;
The following automatic conversions were performed:

'_refine_ls_weighting_scheme' value 'calc
w=1/[\s^2^(Fo^2^)+(0.1240P)^2^+0.0000P] where P=(Fo^2^+2Fc^2^)/3' was
changed to 'calc'. New tag '_refine_ls_weighting_details' was
created. The value of the new tag was set to
'w=1/[\s^2^(Fo^2^)+(0.1240P)^2^+0.0000P] where P=(Fo^2^+2Fc^2^)/3'.

Automatic conversion script
Id: cif_fix_values 3143 2015-03-26 13:38:13Z robertas 
;
_cod_original_cell_volume 889.5(4)
_cod_original_formula_sum 'Cs Cu S1.60 Se4.40'
_cod_database_code 4323897

loop_
_symmetry_equiv_pos_as_xyz
'x, y, z'
'-x, -y, -z'

loop_
_atom_site_aniso_label
_atom_site_aniso_U_11
_atom_site_aniso_U_22
_atom_site_aniso_U_33
_atom_site_aniso_U_23
_atom_site_aniso_U_13
_atom_site_aniso_U_12
Cs1 0.0303(6) 0.0206(4) 0.0232(6) 0.0037(4) 0.0011(4) -0.0118(4)
Cs2 0.0304(6) 0.0222(5) 0.0296(6) 0.0014(4) -0.0012(4) -0.0115(4)
Cu1 0.0342(13) 0.0300(10) 0.0217(12) -0.0023(8) -0.0037(9) -0.0160(9)
Cu2 0.0364(13) 0.0227(9) 0.0336(14) 0.0000(8) 0.0113(10) -0.0080(8)
Se1 0.030(4) 0.033(4) 0.014(3) 0.000(3) -0.007(2) -0.023(3)
Se2 0.0295(11) 0.0213(8) 0.0149(9) 0.0003(6) 0.0006(7) -0.0084(7)
Se3 0.0233(12) 0.035(2) 0.0193(12) 0.0098(10) -0.0067(8) -0.0106(10)
Se4 0.026(2) 0.041(2) 0.0205(13) -0.0017(10) 0.0055(9) -0.0180(12)
Se5 0.036(2) 0.0280(15) 0.0152(12) -0.0060(9) 0.0052(12) -0.0207(13)
Se6 0.027(7) 0.017(5) 0.025(4) 0.004(3) -0.003(3) -0.008(4)
Se7 0.027(2) 0.026(2) 0.006(3) -0.003(2) 0.003(2) -0.0163(12)
Se8 0.0331(14) 0.0195(11) 0.0123(12) 0.0001(6) 0.0043(8) -0.0140(9)
Se9 0.0277(12) 0.0365(10) 0.0191(10) 0.0025(7) -0.0052(7) -0.0171(8)
Se10 0.028(2) 0.0271(14) 0.0204(12) 0.0031(9) 0.0054(15) -0.0036(13)
Se11 0.0333(12) 0.0197(11) 0.013(2) 0.0041(13) -0.0031(15) -0.0087(8)
Se12 0.027(5) 0.016(3) 0.014(6) 0.003(4) -0.011(4) -0.004(3)

loop_
_atom_site_label
_atom_site_type_symbol
_atom_site_fract_x
_atom_site_fract_y
_atom_site_fract_z
_atom_site_U_iso_or_equiv
_atom_site_thermal_displace_type
_atom_site_occupancy
_atom_site_calc_flag
_atom_site_refinement_flags
_atom_site_disorder_group
Cs1 Cs 0.81311(10) 0.42191(8) 0.33996(15) 0.0241(3) Uani 1 d . .
Cs2 Cs 0.80816(11) 0.92579(8) 0.8250(2) 0.0274(3) Uani 1 d . .
Cu1 Cu 0.0142(2) 0.6059(2) 0.0962(3) 0.0284(5) Uani 1 d . .
Cu2 Cu 0.0018(2) 0.8738(2) 0.3453(4) 0.0302(5) Uani 1 d . .
Se1 Se 0.1179(25) 0.4133(23) 0.2138(44) 0.024(2) Uani 0.312(12) d P .
Se2 Se 0.2867(2) 0.35286(14) 0.0717(3) 0.0220(5) Uani 0.926(6) d P .
Se3 Se 0.4371(3) 0.4127(2) 0.2929(4) 0.0264(8) Uani 0.848(14) d P .
Se4 Se 0.4393(3) 0.5930(3) 0.1688(4) 0.0273(8) Uani 0.852(14) d P .
Se5 Se 0.3023(3) 0.7311(3) 0.3199(4) 0.0240(8) Uani 0.806(13) d P .
Se6 Se 0.1132(21) 0.7662(18) 0.1145(36) 0.023(2) Uani 0.502(12) d P .
Se7 Se -0.1106(7) 0.7277(6) 0.3133(6) 0.0177(12) Uani 0.536(12) d P .
Se8 Se -0.2999(2) 0.7551(2) 0.4160(3) 0.0202(7) Uani 0.895(13) d P .
Se9 Se -0.4370(2) 0.8965(2) 0.2022(3) 0.0273(6) Uani 0.955(8) d P .
Se10 Se -0.4220(3) 1.0783(3) 0.3456(6) 0.0256(8) Uani 0.909(13) d P .
Se11 Se -0.2934(6) 1.1459(5) 0.1828(5) 0.0224(9) Uani 0.874(12) d P .
Se12 Se -0.0995(27) 1.0830(24) 0.3497(29) 0.021(3) Uani 0.386(12) d P .
S1 S 0.1111(27) 0.4088(24) 0.2020(50) 0.020 Uiso 0.688(12) d P .
S2 S 0.2965(51) 0.3665(42) 0.2449(79) 0.020 Uiso 0.074(6) d P .
S3 S 0.4445(45) 0.4403(37) 0.2767(70) 0.020 Uiso 0.152(14) d P .
S4 S 0.4118(41) 0.6225(33) 0.1972(64) 0.020 Uiso 0.148(14) d P .
S5 S 0.2690(34) 0.7491(31) 0.3332(59) 0.020 Uiso 0.194(13) d P .
S6 S 0.1217(59) 0.7536(52) 0.1227(99) 0.020 Uiso 0.498(12) d P .
S7 S -0.1076(24) 0.7240(21) 0.3475(33) 0.020 Uiso 0.464(12) d P .
S8 S -0.2796(57) 0.7346(48) 0.3725(98) 0.020 Uiso 0.105(13) d P .
S9 S -0.3606(98) 0.8868(69) 0.1814(129) 0.020 Uiso 0.045(8) d P .
S10 S -0.3938(85) 1.0657(97) 0.3558(180) 0.020 Uiso 0.091(13) d P .
S11 S -0.3002(103) 1.1421(95) 0.1514(140) 0.020 Uiso 0.126(12) d P .
S12 S -1.0947(44) 1.0742(41) 0.3358(58) 0.020 Uiso 0.614(12) d P .

loop_
_atom_type_symbol
_atom_type_description
_atom_type_scat_dispersion_real
_atom_type_scat_dispersion_imag
_atom_type_scat_source
S S 0.1246 0.1234 'International Tables Vol C Tables 4.2.6.8 and 6.1.1.4'
Cu Cu 0.3201 1.2651 'International Tables Vol C Tables 4.2.6.8 and 6.1.1.4'
Se Se -0.0929 2.2259 'International Tables Vol C Tables 4.2.6.8 and 6.1.1.4'
Cs Cs -0.3680 2.1192 'International Tables Vol C Tables 4.2.6.8 and 6.1.1.4'

loop_
_geom_angle_atom_site_label_1
_geom_angle_atom_site_label_2
_geom_angle_atom_site_label_3
_geom_angle
_geom_angle_site_symmetry_1
_geom_angle_site_symmetry_3
_geom_angle_publ_flag
S8 Cs1 S5 118.4(12) 1_655 2_666 ?
S8 Cs1 Se1 94.3(10) 1_655 1_655 ?
S5 Cs1 Se1 131.5(7) 2_666 1_655 ?
S8 Cs1 S1 95.2(10) 1_655 1_655 ?
S5 Cs1 S1 131.9(8) 2_666 1_655 ?
Se1 Cs1 S1 1.8(9) 1_655 1_655 ?
S8 Cs1 Se5 113.4(10) 1_655 2_666 ?
S5 Cs1 Se5 5.9(5) 2_666 2_666 ?
Se1 Cs1 Se5 137.0(5) 1_655 2_666 ?
S1 Cs1 Se5 137.5(5) 1_655 2_666 ?
S8 Cs1 S7 115.2(12) 1_655 2_666 ?
S5 Cs1 S7 74.0(7) 2_666 2_666 ?
Se1 Cs1 S7 59.4(6) 1_655 2_666 ?
S1 Cs1 S7 60.4(7) 1_655 2_666 ?
Se5 Cs1 S7 78.7(4) 2_666 2_666 ?
S8 Cs1 Se1 57.1(12) 1_655 2_666 ?
S5 Cs1 Se1 79.0(8) 2_666 2_666 ?
Se1 Cs1 Se1 92.4(6) 1_655 2_666 ?
S1 Cs1 Se1 94.2(7) 1_655 2_666 ?
Se5 Cs1 Se1 77.6(4) 2_666 2_666 ?
S7 Cs1 Se1 65.6(6) 2_666 2_666 ?
S8 Cs1 Se11 145.2(10) 1_655 1_645 ?
S5 Cs1 Se11 59.3(7) 2_666 1_645 ?
Se1 Cs1 Se11 112.4(4) 1_655 1_645 ?
S1 Cs1 Se11 111.0(4) 1_655 1_645 ?
Se5 Cs1 Se11 61.22(8) 2_666 1_645 ?
S7 Cs1 Se11 98.0(4) 2_666 1_645 ?
Se1 Cs1 Se11 138.3(4) 2_666 1_645 ?
S8 Cs1 Se8 5.5(10) 1_655 1_655 ?
S5 Cs1 Se8 112.8(6) 2_666 1_655 ?
Se1 Cs1 Se8 98.6(4) 1_655 1_655 ?
S1 Cs1 Se8 99.5(4) 1_655 1_655 ?
Se5 Cs1 Se8 107.87(7) 2_666 1_655 ?
S7 Cs1 Se8 114.4(4) 2_666 1_655 ?
Se1 Cs1 Se8 53.7(4) 2_666 1_655 ?
Se11 Cs1 Se8 143.70(10) 1_645 1_655 ?
S8 Cs1 S1 57.2(12) 1_655 2_666 ?
S5 Cs1 S1 79.5(8) 2_666 2_666 ?
Se1 Cs1 S1 91.6(6) 1_655 2_666 ?
S1 Cs1 S1 93.4(6) 1_655 2_666 ?
Se5 Cs1 S1 78.2(5) 2_666 2_666 ?
S7 Cs1 S1 65.1(6) 2_666 2_666 ?
Se1 Cs1 S1 0.8(8) 2_666 2_666 ?
Se11 Cs1 S1 138.7(5) 1_645 2_666 ?
Se8 Cs1 S1 53.9(4) 1_655 2_666 ?
S8 Cs1 Se7 114.5(11) 1_655 2_666 ?
S5 Cs1 Se7 71.6(6) 2_666 2_666 ?
Se1 Cs1 Se7 62.2(5) 1_655 2_666 ?
S1 Cs1 Se7 63.1(6) 1_655 2_666 ?
Se5 Cs1 Se7 76.21(10) 2_666 2_666 ?
S7 Cs1 Se7 3.0(4) 2_666 2_666 ?
Se1 Cs1 Se7 63.7(4) 2_666 2_666 ?
Se11 Cs1 Se7 98.04(13) 1_645 2_666 ?
Se8 Cs1 Se7 113.39(12) 1_655 2_666 ?
S1 Cs1 Se7 63.2(4) 2_666 2_666 ?
S8 Cs1 Se12 174.2(11) 1_655 1_645 ?
S5 Cs1 Se12 55.9(7) 2_666 1_645 ?
Se1 Cs1 Se12 89.9(6) 1_655 1_645 ?
S1 Cs1 Se12 89.1(6) 1_655 1_645 ?
Se5 Cs1 Se12 61.0(4) 2_666 1_645 ?
S7 Cs1 Se12 63.8(5) 2_666 1_645 ?
Se1 Cs1 Se12 118.9(5) 2_666 1_645 ?
Se11 Cs1 Se12 34.4(4) 1_645 1_645 ?
Se8 Cs1 Se12 168.7(4) 1_655 1_645 ?
S1 Cs1 Se12 118.8(6) 2_666 1_645 ?
Se7 Cs1 Se12 64.2(4) 2_666 1_645 ?
S11 Cs2 S9 54.4(22) 1_656 1_656 ?
S11 Cs2 S12 118.6(19) 1_656 2_576 ?
S9 Cs2 S12 152.3(17) 1_656 2_576 ?
S11 Cs2 Se11 2.6(18) 1_656 1_656 ?
S9 Cs2 Se11 54.0(13) 1_656 1_656 ?
S12 Cs2 Se11 117.7(7) 2_576 1_656 ?
S11 Cs2 Se8 142.3(17) 1_656 1_655 ?
S9 Cs2 Se8 105.5(15) 1_656 1_655 ?
S12 Cs2 Se8 93.4(7) 2_576 1_655 ?
Se11 Cs2 Se8 144.42(10) 1_656 1_655 ?
S11 Cs2 S1 135.9(19) 1_656 2_666 ?
S9 Cs2 S1 84.1(13) 1_656 2_666 ?
S12 Cs2 S1 90.4(9) 2_576 2_666 ?
Se11 Cs2 S1 134.5(5) 1_656 2_666 ?
Se8 Cs2 S1 55.4(5) 1_655 2_666 ?
S11 Cs2 Se12 120.6(19) 1_656 2_676 ?
S9 Cs2 Se12 153.0(16) 1_656 2_676 ?
S12 Cs2 Se12 2.0(11) 2_576 2_676 ?
Se11 Cs2 Se12 119.6(4) 1_656 2_676 ?
Se8 Cs2 Se12 91.5(4) 1_655 2_676 ?
S1 Cs2 Se12 88.8(6) 2_666 2_676 ?
S11 Cs2 Se6 99.3(17) 1_656 1_656 ?
S9 Cs2 Se6 91.8(16) 1_656 1_656 ?
S12 Cs2 Se6 61.6(8) 2_576 1_656 ?
Se11 Cs2 Se6 96.8(3) 1_656 1_656 ?
Se8 Cs2 Se6 114.1(3) 1_655 1_656 ?
S1 Cs2 Se6 64.3(6) 2_666 1_656 ?
Se12 Cs2 Se6 61.8(5) 2_676 1_656 ?
S11 Cs2 Se2 106.4(18) 1_656 2_666 ?
S9 Cs2 Se2 52.0(13) 1_656 2_666 ?
S12 Cs2 Se2 125.2(7) 2_576 2_666 ?
Se11 Cs2 Se2 105.93(10) 1_656 2_666 ?
Se8 Cs2 Se2 63.34(5) 1_655 2_666 ?
S1 Cs2 Se2 35.0(5) 2_666 2_666 ?
Se12 Cs2 Se2 123.7(4) 2_676 2_666 ?
Se6 Cs2 Se2 82.8(4) 1_656 2_666 ?
S11 Cs2 S5 64.0(19) 1_656 2_676 ?
S9 Cs2 S5 112.8(14) 1_656 2_676 ?
S12 Cs2 S5 79.6(9) 2_576 2_676 ?
Se11 Cs2 S5 65.7(6) 1_656 2_676 ?
Se8 Cs2 S5 107.0(6) 1_655 2_676 ?
S1 Cs2 S5 159.6(8) 2_666 2_676 ?
Se12 Cs2 S5 80.8(7) 2_676 2_676 ?
Se6 Cs2 S5 123.7(7) 1_656 2_676 ?
Se2 Cs2 S5 152.1(6) 2_666 2_676 ?
S11 Cs2 S2 121.6(20) 1_656 2_666 ?
S9 Cs2 S2 68.1(15) 1_656 2_666 ?
S12 Cs2 S2 116.7(10) 2_576 2_666 ?
Se11 Cs2 S2 121.6(8) 1_656 2_666 ?
Se8 Cs2 S2 44.9(8) 1_655 2_666 ?
S1 Cs2 S2 30.1(9) 2_666 2_666 ?
Se12 Cs2 S2 114.9(9) 2_676 2_666 ?
Se6 Cs2 S2 91.0(9) 1_656 2_666 ?
Se2 Cs2 S2 18.6(8) 2_666 2_666 ?
S5 Cs2 S2 144.7(10) 2_676 2_666 ?
S11 Cs2 Se1 136.5(19) 1_656 2_666 ?
S9 Cs2 Se1 84.2(13) 1_656 2_666 ?
S12 Cs2 Se1 91.1(8) 2_576 2_666 ?
Se11 Cs2 Se1 135.1(5) 1_656 2_666 ?
Se8 Cs2 Se1 53.9(5) 1_655 2_666 ?
S1 Cs2 Se1 1.6(10) 2_666 2_666 ?
Se12 Cs2 Se1 89.4(6) 2_676 2_666 ?
Se6 Cs2 Se1 65.9(6) 1_656 2_666 ?
Se2 Cs2 Se1 34.5(4) 2_666 2_666 ?
S5 Cs2 Se1 158.6(8) 2_676 2_666 ?
S2 Cs2 Se1 28.9(9) 2_666 2_666 ?
Se1 Cu1 Se6 123.4(9) . . ?
Se1 Cu1 S6 119.9(17) . . ?
Se6 Cu1 S6 3.5(21) . . ?
Se1 Cu1 Se1 108.4(8) . 2_565 ?
Se6 Cu1 Se1 114.4(9) . 2_565 ?
S6 Cu1 Se1 116.8(19) . 2_565 ?
Se1 Cu1 S1 3.0(15) . . ?
Se6 Cu1 S1 126.0(10) . . ?
S6 Cu1 S1 122.5(18) . . ?
Se1 Cu1 S1 105.5(11) 2_565 . ?
Se1 Cu1 S1 109.4(10) . 2_565 ?
Se6 Cu1 S1 113.2(10) . 2_565 ?
S6 Cu1 S1 115.6(20) . 2_565 ?
Se1 Cu1 S1 1.2(14) 2_565 2_565 ?
S1 Cu1 S1 106.5(10) . 2_565 ?
Se1 Cu1 Se7 112.5(7) . . ?
Se6 Cu1 Se7 84.8(4) . . ?
S6 Cu1 Se7 86.2(12) . . ?
Se1 Cu1 Se7 111.1(6) 2_565 . ?
S1 Cu1 Se7 113.5(8) . . ?
S1 Cu1 Se7 111.1(6) 2_565 . ?
Se1 Cu1 S7 108.3(9) . . ?
Se6 Cu1 S7 85.8(7) . . ?
S6 Cu1 S7 87.1(14) . . ?
Se1 Cu1 S7 114.6(8) 2_565 . ?
S1 Cu1 S7 109.4(9) . . ?
S1 Cu1 S7 114.7(8) 2_565 . ?
Se7 Cu1 S7 4.5(6) . . ?
Se1 Cu1 Cu1 56.4(7) . 2_565 ?
Se6 Cu1 Cu1 145.1(5) . 2_565 ?
S6 Cu1 Cu1 144.1(13) . 2_565 ?
Se1 Cu1 Cu1 52.0(6) 2_565 2_565 ?
S1 Cu1 Cu1 53.5(8) . 2_565 ?
S1 Cu1 Cu1 53.0(7) 2_565 2_565 ?
Se7 Cu1 Cu1 129.4(2) . 2_565 ?
S7 Cu1 Cu1 128.8(6) . 2_565 ?
Se1 Cu1 Cs1 95.6(7) . 2_665 ?
Se6 Cu1 Cs1 71.9(5) . 2_665 ?
S6 Cu1 Cs1 71.5(14) . 2_665 ?
Se1 Cu1 Cs1 65.3(6) 2_565 2_665 ?
S1 Cu1 Cs1 95.0(7) . 2_665 ?
S1 Cu1 Cs1 64.7(7) 2_565 2_665 ?
Se7 Cu1 Cs1 150.6(2) . 2_665 ?
S7 Cu1 Cs1 153.9(5) . 2_665 ?
Cu1 Cu1 Cs1 73.38(9) 2_565 2_665 ?
Se1 Cu1 Cs1 62.8(7) . 2_666 ?
Se6 Cu1 Cs1 80.3(6) . 2_666 ?
S6 Cu1 Cs1 78.0(18) . 2_666 ?
Se1 Cu1 Cs1 165.0(7) 2_565 2_666 ?
S1 Cu1 Cs1 65.5(8) . 2_666 ?
S1 Cu1 Cs1 166.1(8) 2_565 2_666 ?
Se7 Cu1 Cs1 65.1(2) . 2_666 ?
S7 Cu1 Cs1 60.9(5) . 2_666 ?
Cu1 Cu1 Cs1 117.89(11) 2_565 2_666 ?
Cs1 Cu1 Cs1 125.63(7) 2_665 2_666 ?
Se1 Cu1 Cs1 62.1(7) . 1_455 ?
Se6 Cu1 Cs1 148.5(5) . 1_455 ?
S6 Cu1 Cs1 148.4(15) . 1_455 ?
Se1 Cu1 Cs1 88.9(7) 2_565 1_455 ?
S1 Cu1 Cs1 60.8(7) . 1_455 ?
S1 Cu1 Cs1 90.0(8) 2_565 1_455 ?
Se7 Cu1 Cs1 66.4(2) . 1_455 ?
S7 Cu1 Cs1 64.5(5) . 1_455 ?
Cu1 Cu1 Cs1 66.02(8) 2_565 1_455 ?
Cs1 Cu1 Cs1 139.39(6) 2_665 1_455 ?
Cs1 Cu1 Cs1 76.25(5) 2_666 1_455 ?
S12 Cu2 S7 123.1(13) 1_655 . ?
S12 Cu2 Se6 125.3(12) 1_655 . ?
S7 Cu2 Se6 91.2(8) . . ?
S12 Cu2 Se12 84.0(12) 1_655 2_576 ?
S7 Cu2 Se12 112.5(9) . 2_576 ?
Se6 Cu2 Se12 123.6(9) . 2_576 ?
S12 Cu2 Se7 122.4(12) 1_655 . ?
S7 Cu2 Se7 5.9(6) . . ?
Se6 Cu2 Se7 87.3(6) . . ?
Se12 Cu2 Se7 118.5(7) 2_576 . ?
S12 Cu2 Se12 2.5(15) 1_655 . ?
S7 Cu2 Se12 122.5(9) . . ?
Se6 Cu2 Se12 127.7(8) . . ?
Se12 Cu2 Se12 82.0(9) 2_576 . ?
Se7 Cu2 Se12 122.1(7) . . ?
S12 Cu2 S12 81.8(16) 1_655 2_476 ?
S7 Cu2 S12 112.5(12) . 2_476 ?
Se6 Cu2 S12 126.1(13) . 2_476 ?
Se12 Cu2 S12 2.6(18) 2_576 2_476 ?
Se7 Cu2 S12 118.4(10) . 2_476 ?
Se12 Cu2 S12 79.8(11) . 2_476 ?
S12 Cu2 S6 128.7(19) 1_655 . ?
S7 Cu2 S6 89.6(17) . . ?
Se6 Cu2 S6 3.5(22) . . ?
Se12 Cu2 S6 121.5(19) 2_576 . ?
Se7 Cu2 S6 86.0(17) . . ?
Se12 Cu2 S6 131.1(17) . . ?
S12 Cu2 S6 124.1(21) 2_476 . ?
S12 Cu2 Cs2 65.4(11) 1_655 2_676 ?
S7 Cu2 Cs2 160.9(6) . 2_676 ?
Se6 Cu2 Cs2 71.3(6) . 2_676 ?
Se12 Cu2 Cs2 84.4(6) 2_576 2_676 ?
Se7 Cu2 Cs2 155.44(14) . 2_676 ?
Se12 Cu2 Cs2 66.8(7) . 2_676 ?
S12 Cu2 Cs2 84.8(10) 2_476 2_676 ?
S6 Cu2 Cs2 73.4(16) . 2_676 ?
S12 Cu2 Cs2 76.3(11) 1_655 1_454 ?
S7 Cu2 Cs2 82.8(6) . 1_454 ?
Se6 Cu2 Cs2 66.7(6) . 1_454 ?
Se12 Cu2 Cs2 159.7(7) 2_576 1_454 ?
Se7 Cu2 Cs2 77.10(14) . 1_454 ?
Se12 Cu2 Cs2 78.4(5) . 1_454 ?
S12 Cu2 Cs2 157.9(11) 2_476 1_454 ?
S6 Cu2 Cs2 69.6(17) . 1_454 ?
Cs2 Cu2 Cs2 83.21(5) 2_676 1_454 ?
S12 Cu2 Cs1 148.3(10) 1_655 2_666 ?
S7 Cu2 Cs1 63.5(6) . 2_666 ?
Se6 Cu2 Cs1 82.6(6) . 2_666 ?
Se12 Cu2 Cs1 66.4(7) 2_576 2_666 ?
Se7 Cu2 Cs1 67.4(2) . 2_666 ?
Se12 Cu2 Cs1 145.9(5) . 2_666 ?
S12 Cu2 Cs1 68.3(11) 2_476 2_666 ?
S6 Cu2 Cs1 79.1(16) . 2_666 ?
Cs2 Cu2 Cs1 119.65(7) 2_676 2_666 ?
Cs2 Cu2 Cs1 133.86(6) 1_454 2_666 ?
S12 Cu2 Cs2 76.8(11) 1_655 1_455 ?
S7 Cu2 Cs2 69.6(6) . 1_455 ?
Se6 Cu2 Cs2 157.2(6) . 1_455 ?
Se12 Cu2 Cs2 58.1(7) 2_576 1_455 ?
Se7 Cu2 Cs2 74.35(14) . 1_455 ?
Se12 Cu2 Cs2 74.5(6) . 1_455 ?
S12 Cu2 Cs2 56.3(11) 2_476 1_455 ?
S6 Cu2 Cs2 154.2(16) . 1_455 ?
Cs2 Cu2 Cs2 129.12(6) 2_676 1_455 ?
Cs2 Cu2 Cs2 120.24(7) 1_454 1_455 ?
Cs1 Cu2 Cs2 77.96(5) 2_666 1_455 ?
S2 Se1 Cu1 117.4(19) . . ?
S2 Se1 Se2 33.2(17) . . ?
Cu1 Se1 Se2 105.3(12) . . ?
S2 Se1 Cu1 120.8(21) . 2_565 ?
Cu1 Se1 Cu1 71.6(8) . 2_565 ?
Se2 Se1 Cu1 87.8(10) . 2_565 ?
S2 Se1 Cs1 154.9(21) . 1_455 ?
Cu1 Se1 Cs1 83.8(7) . 1_455 ?
Se2 Se1 Cs1 159.1(10) . 1_455 ?
Cu1 Se1 Cs1 77.1(7) 2_565 1_455 ?
S2 Se1 Cs1 82.2(19) . 2_666 ?
Cu1 Se1 Cs1 83.1(7) . 2_666 ?
Se2 Se1 Cs1 111.9(9) . 2_666 ?
Cu1 Se1 Cs1 151.5(10) 2_565 2_666 ?
Cs1 Se1 Cs1 87.6(6) 1_455 2_666 ?
S2 Se1 Cs2 77.1(16) . 2_666 ?
Cu1 Se1 Cs2 151.8(11) . 2_666 ?
Se2 Se1 Cs2 73.0(6) . 2_666 ?
Cu1 Se1 Cs2 80.2(6) 2_565 2_666 ?
Cs1 Se1 Cs2 90.1(6) 1_455 2_666 ?
Cs1 Se1 Cs2 124.2(8) 2_666 2_666 ?
S2 Se2 S1 60.3(27) . . ?
S2 Se2 Se1 57.6(26) . . ?
S1 Se2 Se1 3.1(15) . . ?
S2 Se2 Se3 48.9(25) . . ?
S1 Se2 Se3 103.8(9) . . ?
Se1 Se2 Se3 100.7(7) . . ?
S2 Se2 S3 54.7(26) . . ?
S1 Se2 S3 105.9(13) . . ?
Se1 Se2 S3 102.9(13) . . ?
Se3 Se2 S3 8.2(10) . . ?
S2 Se2 Cs2 82.7(22) . 2_666 ?
S1 Se2 Cs2 70.9(7) . 2_666 ?
Se1 Se2 Cs2 72.5(7) . 2_666 ?
Se3 Se2 Cs2 118.34(9) . 2_666 ?
S3 Se2 Cs2 126.5(10) . 2_666 ?
S2 Se2 Cs1 132.2(22) . 2_665 ?
S1 Se2 Cs1 99.1(8) . 2_665 ?
Se1 Se2 Cs1 99.9(8) . 2_665 ?
Se3 Se2 Cs1 107.38(8) . 2_665 ?
S3 Se2 Cs1 99.2(10) . 2_665 ?
Cs2 Se2 Cs1 134.28(6) 2_666 2_665 ?
S2 Se3 Se2 31.8(18) . . ?
S2 Se3 Se4 118.9(16) . . ?
Se2 Se3 Se4 102.36(13) . . ?
S2 Se3 S4 114.1(19) . . ?
Se2 Se3 S4 102.8(10) . . ?
Se4 Se3 S4 10.3(10) . . ?
S2 Se3 Cs1 163.0(16) . . ?
Se2 Se3 Cs1 137.49(12) . . ?
Se4 Se3 Cs1 71.70(10) . . ?
S4 Se3 Cs1 78.5(10) . . ?
S2 Se3 Cs1 68.0(17) . 2_666 ?
Se2 Se3 Cs1 95.14(10) . 2_666 ?
Se4 Se3 Cs1 93.95(11) . 2_666 ?
S4 Se3 Cs1 83.6(10) . 2_666 ?
Cs1 Se3 Cs1 126.84(7) . 2_666 ?
S3 Se4 Se5 103.8(13) . . ?
S3 Se4 Se3 2.3(15) . . ?
Se5 Se4 Se3 102.68(14) . . ?
S3 Se4 S5 102.8(16) . . ?
Se5 Se4 S5 3.3(9) . . ?
Se3 Se4 S5 101.5(8) . . ?
S3 Se4 Cs1 73.7(14) . . ?
Se5 Se4 Cs1 130.97(13) . . ?
Se3 Se4 Cs1 75.95(11) . . ?
S5 Se4 Cs1 133.9(9) . . ?
S3 Se4 Cs1 98.7(15) . 2_665 ?
Se5 Se4 Cs1 97.20(12) . 2_665 ?
Se3 Se4 Cs1 96.95(11) . 2_665 ?
S5 Se4 Cs1 94.3(9) . 2_665 ?
Cs1 Se4 Cs1 131.82(8) . 2_665 ?
S4 Se5 S6 102.8(19) . . ?
S4 Se5 Se4 0.8(13) . . ?
S6 Se5 Se4 102.9(13) . . ?
S4 Se5 Se6 104.6(15) . . ?
S6 Se5 Se6 3.3(21) . . ?
Se4 Se5 Se6 104.8(4) . . ?
S4 Se5 Cs1 110.7(12) . 2_666 ?
S6 Se5 Cs1 90.1(17) . 2_666 ?
Se4 Se5 Cs1 109.92(12) . 2_666 ?
Se6 Se5 Cs1 91.9(6) . 2_666 ?
S4 Se5 Cs2 120.9(13) . 2_676 ?
S6 Se5 Cs2 74.3(16) . 2_676 ?
Se4 Se5 Cs2 121.71(12) . 2_676 ?
Se6 Se5 Cs2 71.0(6) . 2_676 ?
Cs1 Se5 Cs2 128.06(8) 2_666 2_676 ?
S5 Se6 Se5 9.1(10) . . ?
S5 Se6 Cu2 83.5(13) . . ?
Se5 Se6 Cu2 92.6(9) . . ?
S5 Se6 Cu1 114.4(15) . . ?
Se5 Se6 Cu1 114.0(10) . . ?
Cu2 Se6 Cu1 94.0(8) . . ?
S5 Se6 Cs2 155.1(12) . 1_454 ?
Se5 Se6 Cs2 161.2(9) . 1_454 ?
Cu2 Se6 Cs2 77.3(5) . 1_454 ?
Cu1 Se6 Cs2 82.9(7) . 1_454 ?
S5 Se6 Cs2 72.4(12) . 2_676 ?
Se5 Se6 Cs2 74.9(7) . 2_676 ?
Cu2 Se6 Cs2 73.3(5) . 2_676 ?
Cu1 Se6 Cs2 165.2(6) . 2_676 ?
Cs2 Se6 Cs2 86.9(5) 1_454 2_676 ?
S5 Se6 Cs1 114.0(11) . 2_665 ?
Se5 Se6 Cs1 105.0(5) . 2_665 ?
Cu2 Se6 Cs1 161.1(10) . 2_665 ?
Cu1 Se6 Cs1 72.8(5) . 2_665 ?
Cs2 Se6 Cs1 87.5(6) 1_454 2_665 ?
Cs2 Se6 Cs1 117.5(6) 2_676 2_665 ?
S8 Se7 Se8 8.3(18) . . ?
S8 Se7 Cu2 130.5(16) . . ?
Se8 Se7 Cu2 123.3(3) . . ?
S8 Se7 Cu1 133.0(18) . . ?
Se8 Se7 Cu1 141.3(3) . . ?
Cu2 Se7 Cu1 93.5(2) . . ?
S8 Se7 Cs1 119.9(19) . 2_666 ?
Se8 Se7 Cs1 116.7(2) . 2_666 ?
Cu2 Se7 Cs1 78.0(2) . 2_666 ?
Cu1 Se7 Cs1 79.6(2) . 2_666 ?
S8 Se7 Cs1 63.9(15) . 1_455 ?
Se8 Se7 Cs1 69.8(2) . 1_455 ?
Cu2 Se7 Cs1 160.7(3) . 1_455 ?
Cu1 Se7 Cs1 78.4(2) . 1_455 ?
Cs1 Se7 Cs1 83.29(13) 2_666 1_455 ?
S8 Se7 Cs2 104.0(19) . 1_454 ?
Se8 Se7 Cs2 106.0(2) . 1_454 ?
Cu2 Se7 Cs2 69.17(13) . 1_454 ?
Cu1 Se7 Cs2 73.91(11) . 1_454 ?
Cs1 Se7 Cs2 135.8(2) 2_666 1_454 ?
Cs1 Se7 Cs2 123.7(2) 1_455 1_454 ?
S9 Se8 S7 85.5(28) . . ?
S9 Se8 Se7 80.4(27) . . ?
S7 Se8 Se7 5.9(7) . . ?
S9 Se8 Se9 22.1(27) . . ?
S7 Se8 Se9 107.5(6) . . ?
Se7 Se8 Se9 102.4(2) . . ?
S9 Se8 Cs2 103.9(23) . 1_455 ?
S7 Se8 Cs2 86.5(7) . 1_455 ?
Se7 Se8 Cs2 90.7(2) . 1_455 ?
Se9 Se8 Cs2 105.90(9) . 1_455 ?
S9 Se8 Cs1 123.0(22) . 1_455 ?
S7 Se8 Cs1 74.2(6) . 1_455 ?
Se7 Se8 Cs1 74.9(2) . 1_455 ?
Se9 Se8 Cs1 127.32(9) . 1_455 ?
Cs2 Se8 Cs1 126.54(7) 1_455 1_455 ?
S9 Se9 S10 80.9(60) . . ?
S9 Se9 Se10 87.5(54) . . ?
S10 Se9 Se10 7.6(22) . . ?
S9 Se9 Se8 71.6(55) . . ?
S10 Se9 Se8 97.3(27) . . ?
Se10 Se9 Se8 103.09(12) . . ?
S9 Se9 S8 64.5(55) . . ?
S10 Se9 S8 103.2(29) . . ?
Se10 Se9 S8 109.7(15) . . ?
Se8 Se9 S8 10.6(15) . . ?
S9 Se9 Cs2 155.1(52) . 2_576 ?
S10 Se9 Cs2 86.0(22) . 2_576 ?
Se10 Se9 Cs2 78.49(9) . 2_576 ?
Se8 Se9 Cs2 131.47(10) . 2_576 ?
S8 Se9 Cs2 139.7(14) . 2_576 ?
S9 Se9 Cs2 30.9(59) . 1_454 ?
S10 Se9 Cs2 87.7(30) . 1_454 ?
Se10 Se9 Cs2 91.39(11) . 1_454 ?
Se8 Se9 Cs2 100.44(9) . 1_454 ?
S8 Se9 Cs2 91.8(14) . 1_454 ?
Cs2 Se9 Cs2 128.09(5) 2_576 1_454 ?
Se9 Se10 Se11 104.6(2) . . ?
Se9 Se10 S11 100.6(24) . . ?
Se11 Se10 S11 5.3(24) . . ?
Se9 Se10 S9 20.9(24) . . ?
Se11 Se10 S9 86.7(23) . . ?
S11 Se10 S9 83.5(33) . . ?
Se9 Se10 Cs2 94.66(11) . 1_455 ?
Se11 Se10 Cs2 105.0(2) . 1_455 ?
S11 Se10 Cs2 109.1(25) . 1_455 ?
S9 Se10 Cs2 89.0(22) . 1_455 ?
Se9 Se10 Cs2 69.41(10) . 2_576 ?
Se11 Se10 Cs2 129.7(2) . 2_576 ?
S11 Se10 Cs2 125.1(24) . 2_576 ?
S9 Se10 Cs2 89.1(25) . 2_576 ?
Cs2 Se10 Cs2 125.10(11) 1_455 2_576 ?
S10 Se11 Se12 98.9(27) . . ?
S10 Se11 S12 100.0(28) . 1_655 ?
Se12 Se11 S12 3.7(17) . 1_655 ?
S10 Se11 Se10 7.2(25) . . ?
Se12 Se11 Se10 105.8(7) . . ?
S12 Se11 Se10 107.0(11) 1_655 . ?
S10 Se11 Cs2 107.5(30) . 1_454 ?
Se12 Se11 Cs2 87.1(6) . 1_454 ?
S12 Se11 Cs2 83.4(11) 1_655 1_454 ?
Se10 Se11 Cs2 109.5(2) . 1_454 ?
S10 Se11 Cs1 121.6(30) . 1_465 ?
Se12 Se11 Cs1 73.5(7) . 1_465 ?
S12 Se11 Cs1 76.0(11) 1_655 1_465 ?
Se10 Se11 Cs1 120.9(2) . 1_465 ?
Cs2 Se11 Cs1 129.0(2) 1_454 1_465 ?
S12 Se12 Se11 95.9(100) 1_655 . ?
S12 Se12 Cu2 130.1(100) 1_655 2_576 ?
Se11 Se12 Cu2 133.9(12) . 2_576 ?
S12 Se12 Cu2 42.8(100) 1_655 . ?
Se11 Se12 Cu2 117.7(11) . . ?
Cu2 Se12 Cu2 98.0(9) 2_576 . ?
S12 Se12 S11 91.6(100) 1_655 . ?
Se11 Se12 S11 4.4(26) . . ?
Cu2 Se12 S11 138.2(27) 2_576 . ?
Cu2 Se12 S11 115.0(27) . . ?
S12 Se12 Cs2 57.8(100) 1_655 2_676 ?
Se11 Se12 Cs2 125.0(8) . 2_676 ?
Cu2 Se12 Cs2 89.2(8) 2_576 2_676 ?
Cu2 Se12 Cs2 76.9(7) . 2_676 ?
S11 Se12 Cs2 121.7(27) . 2_676 ?
S12 Se12 Cs1 131.0(100) 1_655 1_465 ?
Se11 Se12 Cs1 72.0(7) . 1_465 ?
Cu2 Se12 Cs1 78.8(7) 2_576 1_465 ?
Cu2 Se12 Cs1 166.7(11) . 1_465 ?
S11 Se12 Cs1 74.2(26) . 1_465 ?
Cs2 Se12 Cs1 90.1(6) 2_676 1_465 ?
S12 Se12 Cs2 35.2(100) 1_655 1_454 ?
Se11 Se12 Cs2 60.7(5) . 1_454 ?
Cu2 Se12 Cs2 164.8(10) 2_576 1_454 ?
Cu2 Se12 Cs2 67.6(5) . 1_454 ?
S11 Se12 Cs2 56.4(25) . 1_454 ?
Cs2 Se12 Cs2 82.8(4) 2_676 1_454 ?
Cs1 Se12 Cs2 114.0(6) 1_465 1_454 ?
S2 S1 Se2 33.0(17) . . ?
S2 S1 Cu1 114.2(20) . . ?
Se2 S1 Cu1 104.6(13) . . ?
S2 S1 Cu1 123.1(21) . 2_565 ?
Se2 S1 Cu1 90.3(11) . 2_565 ?
Cu1 S1 Cu1 73.5(10) . 2_565 ?
S2 S1 Cs1 153.0(22) . 1_455 ?
Se2 S1 Cs1 163.5(12) . 1_455 ?
Cu1 S1 Cs1 84.8(7) . 1_455 ?
Cu1 S1 Cs1 79.4(8) 2_565 1_455 ?
S2 S1 Cs2 78.0(15) . 2_666 ?
Se2 S1 Cs2 74.1(6) . 2_666 ?
Cu1 S1 Cs2 156.3(14) . 2_666 ?
Cu1 S1 Cs2 82.8(8) 2_565 2_666 ?
Cs1 S1 Cs2 91.8(7) 1_455 2_666 ?
S2 S1 Cs1 78.5(19) . 2_666 ?
Se2 S1 Cs1 108.0(11) . 2_666 ?
Cu1 S1 Cs1 80.6(7) . 2_666 ?
Cu1 S1 Cs1 151.4(9) 2_565 2_666 ?
Cs1 S1 Cs1 86.6(6) 1_455 2_666 ?
Cs2 S1 Cs1 122.7(9) 2_666 2_666 ?
Se2 S2 Se3 99.3(31) . . ?
Se2 S2 S1 86.7(32) . . ?
Se3 S2 S1 149.1(29) . . ?
Se2 S2 Se1 89.1(33) . . ?
Se3 S2 Se1 146.9(29) . . ?
S1 S2 Se1 3.0(16) . . ?
Se2 S2 S3 95.6(32) . . ?
Se3 S2 S3 8.2(13) . . ?
S1 S2 S3 142.3(30) . . ?
Se1 S2 S3 140.3(30) . . ?
Se2 S2 Cs2 78.7(23) . 2_666 ?
Se3 S2 Cs2 139.0(22) . 2_666 ?
S1 S2 Cs2 71.8(16) . 2_666 ?
Se1 S2 Cs2 74.0(17) . 2_666 ?
S3 S2 Cs2 145.6(24) . 2_666 ?
Se2 S2 Cs1 146.3(29) . 2_666 ?
Se3 S2 Cs1 87.4(19) . 2_666 ?
S1 S2 Cs1 72.1(17) . 2_666 ?
Se1 S2 Cs1 69.2(17) . 2_666 ?
S3 S2 Cs1 86.5(21) . 2_666 ?
Cs2 S2 Cs1 117.0(13) 2_666 2_666 ?
Se4 S3 S2 124.8(29) . . ?
Se4 S3 S4 12.0(12) . . ?
S2 S3 S4 119.0(30) . . ?
Se4 S3 Se2 108.6(21) . . ?
S2 S3 Se2 29.7(17) . . ?
S4 S3 Se2 108.8(24) . . ?
Se4 S3 Cs1 78.6(14) . . ?
S2 S3 Cs1 153.2(22) . . ?
S4 S3 Cs1 86.4(18) . . ?
Se2 S3 Cs1 138.6(16) . . ?
Se5 S4 S3 115.1(25) . . ?
Se5 S4 S5 4.0(11) . . ?
S3 S4 S5 113.9(25) . . ?
Se5 S4 Se3 112.2(19) . . ?
S3 S4 Se3 3.4(13) . . ?
S5 S4 Se3 110.9(20) . . ?
S6 S5 Se6 3.8(22) . . ?
S6 S5 S4 96.9(24) . . ?
Se6 S5 S4 99.2(21) . . ?
S6 S5 Se4 96.4(20) . . ?
Se6 S5 Se4 98.8(16) . . ?
S4 S5 Se4 1.1(11) . . ?
S6 S5 Cs1 97.8(23) . 2_666 ?
Se6 S5 Cs1 100.0(15) . 2_666 ?
S4 S5 Cs1 106.2(16) . 2_666 ?
Se4 S5 Cs1 105.4(11) . 2_666 ?
S6 S5 Cs2 79.7(21) . 2_676 ?
Se6 S5 Cs2 76.0(12) . 2_676 ?
S4 S5 Cs2 114.9(17) . 2_676 ?
Se4 S5 Cs2 115.8(12) . 2_676 ?
Cs1 S5 Cs2 138.8(10) 2_666 2_676 ?
S5 S6 Se5 9.6(10) . . ?
S5 S6 Cu1 120.8(33) . . ?
Se5 S6 Cu1 120.5(29) . . ?
S5 S6 Cu2 83.7(25) . . ?
Se5 S6 Cu2 93.3(25) . . ?
Cu1 S6 Cu2 94.2(22) . . ?
S5 S6 Cs2 150.4(25) . 1_454 ?
Se5 S6 Cs2 156.6(24) . 1_454 ?
Cu1 S6 Cs2 80.7(19) . 1_454 ?
Cu2 S6 Cs2 74.0(14) . 1_454 ?
S5 S6 Cs1 117.7(21) . 2_665 ?
Se5 S6 Cs1 108.1(16) . 2_665 ?
Cu1 S6 Cs1 74.0(15) . 2_665 ?
Cu2 S6 Cs1 158.5(27) . 2_665 ?
Cs2 S6 Cs1 86.2(15) 1_454 2_665 ?
S5 S6 Cs2 70.5(21) . 2_676 ?
Se5 S6 Cs2 73.4(18) . 2_676 ?
Cu1 S6 Cs2 160.9(20) . 2_676 ?
Cu2 S6 Cs2 70.8(14) . 2_676 ?
Cs2 S6 Cs2 83.7(12) 1_454 2_676 ?
Cs1 S6 Cs2 116.0(16) 2_665 2_676 ?
S8 S7 Se8 9.2(19) . . ?
S8 S7 Cu2 131.8(20) . . ?
Se8 S7 Cu2 125.4(11) . . ?
S8 S7 Cu1 127.6(23) . . ?
Se8 S7 Cu1 136.8(12) . . ?
Cu2 S7 Cu1 88.9(8) . . ?
S8 S7 Cs1 129.2(21) . 2_666 ?
Se8 S7 Cs1 125.3(8) . 2_666 ?
Cu2 S7 Cs1 81.0(7) . 2_666 ?
Cu1 S7 Cs1 80.9(6) . 2_666 ?
S8 S7 Cs1 65.4(17) . 1_455 ?
Se8 S7 Cs1 71.5(6) . 1_455 ?
Cu2 S7 Cs1 162.8(9) . 1_455 ?
Cu1 S7 Cs1 77.8(6) . 1_455 ?
Cs1 S7 Cs1 86.1(5) 2_666 1_455 ?
S7 S8 Se7 7.0(8) . . ?
S7 S8 S9 94.2(36) . . ?
Se7 S8 S9 88.9(35) . . ?
S7 S8 Se9 115.4(27) . . ?
Se7 S8 Se9 110.2(25) . . ?
S9 S8 Se9 21.3(28) . . ?
S7 S8 Cs1 84.2(19) . 1_455 ?
Se7 S8 Cs1 85.1(18) . 1_455 ?
S9 S8 Cs1 137.7(36) . 1_455 ?
Se9 S8 Cs1 136.9(25) . 1_455 ?
S7 S8 Cs2 82.3(22) . 1_455 ?
Se7 S8 Cs2 87.3(20) . 1_455 ?
S9 S8 Cs2 95.8(30) . 1_455 ?
Se9 S8 Cs2 96.0(17) . 1_455 ?
Cs1 S8 Cs2 125.5(18) 1_455 1_455 ?
Se9 S9 S8 94.2(62) . . ?
Se9 S9 Se8 86.4(59) . . ?
S8 S9 Se8 11.6(17) . . ?
Se9 S9 S10 77.4(59) . . ?
S8 S9 S10 109.8(52) . . ?
Se8 S9 S10 99.8(46) . . ?
Se9 S9 Se10 71.6(51) . . ?
S8 S9 Se10 113.3(42) . . ?
Se8 S9 Se10 102.7(35) . . ?
S10 S9 Se10 6.9(23) . . ?
Se9 S9 Cs2 141.9(71) . 1_454 ?
S8 S9 Cs2 118.3(39) . 1_454 ?
Se8 S9 Cs2 128.5(37) . 1_454 ?
S10 S9 Cs2 106.5(41) . 1_454 ?
Se10 S9 Cs2 108.6(27) . 1_454 ?
Se11 S10 S11 5.5(25) . . ?
Se11 S10 Se9 108.7(51) . . ?
S11 S10 Se9 104.0(55) . . ?
Se11 S10 S9 92.0(50) . . ?
S11 S10 S9 88.1(54) . . ?
Se9 S10 S9 21.7(27) . . ?
Se11 S10 Cs2 114.4(33) . 1_455 ?
S11 S10 Cs2 118.7(42) . 1_455 ?
Se9 S10 Cs2 100.4(35) . 1_455 ?
S9 S10 Cs2 95.7(39) . 1_455 ?
S10 S11 S12 93.8(46) . 1_655 ?
S10 S11 Se12 92.5(45) . . ?
S12 S11 Se12 3.5(16) 1_655 . ?
S10 S11 Se10 7.1(24) . . ?
S12 S11 Se10 100.6(40) 1_655 . ?
Se12 S11 Se10 99.1(38) . . ?
S10 S11 Cs2 110.8(46) . 1_454 ?
S12 S11 Cs2 85.5(32) 1_655 1_454 ?
Se12 S11 Cs2 89.0(32) . 1_454 ?
Se10 S11 Cs2 113.1(35) . 1_454 ?
S10 S11 Cs1 114.4(44) . 1_465 ?
S12 S11 Cs1 72.1(26) 1_655 1_465 ?
Se12 S11 Cs1 69.7(25) . 1_465 ?
Se10 S11 Cs1 114.4(33) . 1_465 ?
Cs2 S11 Cs1 130.3(32) 1_454 1_465 ?
Se11 S12 Cu2 121.5(19) 1_455 1_455 ?
Se11 S12 S11 4.6(25) 1_455 1_455 ?
Cu2 S12 S11 118.8(31) 1_455 1_455 ?
Se11 S12 Cu2 127.6(20) 1_455 2_476 ?
Cu2 S12 Cu2 98.2(16) 1_455 2_476 ?
S11 S12 Cu2 132.1(31) 1_455 2_476 ?
Se11 S12 Cs2 127.6(16) 1_455 2_576 ?
Cu2 S12 Cs2 79.7(13) 1_455 2_576 ?
S11 S12 Cs2 124.3(30) 1_455 2_576 ?
Cu2 S12 Cs2 89.5(13) 2_476 2_576 ?
Se11 S12 Cs1 69.8(11) 1_455 1_365 ?
Cu2 S12 Cs1 167.9(18) 1_455 1_365 ?
S11 S12 Cs1 72.1(27) 1_455 1_365 ?
Cu2 S12 Cs1 75.8(11) 2_476 1_365 ?
Cs2 S12 Cs1 89.7(9) 2_576 1_365 ?
Se11 S12 Cs2 63.2(10) 1_455 1_354 ?
Cu2 S12 Cs2 70.7(10) 1_455 1_354 ?
S11 S12 Cs2 58.7(26) 1_455 1_354 ?
Cu2 S12 Cs2 168.4(18) 2_476 1_354 ?
Cs2 S12 Cs2 85.4(9) 2_576 1_354 ?
Cs1 S12 Cs2 114.5(11) 1_365 1_354 ?

loop_
_geom_bond_atom_site_label_1
_geom_bond_atom_site_label_2
_geom_bond_distance
_geom_bond_site_symmetry_2
_geom_bond_publ_flag
Cs1 S8 3.50(5) 1_655 ?
Cs1 S5 3.55(4) 2_666 ?
Cs1 Se1 3.69(3) 1_655 ?
Cs1 S1 3.64(3) 1_655 ?
Cs1 Se5 3.705(3) 2_666 ?
Cs1 S7 3.67(2) 2_666 ?
Cs1 Se1 3.72(3) 2_666 ?
Cs1 Se11 3.755(5) 1_645 ?
Cs1 Se8 3.775(3) 1_655 ?
Cs1 S1 3.83(3) 2_666 ?
Cs1 Se7 3.825(7) 2_666 ?
Cs1 Se12 3.79(3) 1_645 ?
Cs2 S11 3.49(10) 1_656 ?
Cs2 S9 3.58(10) 1_656 ?
Cs2 S12 3.63(5) 2_576 ?
Cs2 Se11 3.655(5) 1_656 ?
Cs2 Se8 3.662(3) 1_655 ?
Cs2 S1 3.74(3) 2_666 ?
Cs2 Se12 3.70(3) 2_676 ?
Cs2 Se6 3.72(2) 1_656 ?
Cs2 Se2 3.808(2) 2_666 ?
Cs2 S5 3.82(4) 2_676 ?
Cs2 S2 3.85(5) 2_666 ?
Cs2 Se1 3.80(2) 2_666 ?
Cu1 Se1 2.34(3) . ?
Cu1 Se6 2.39(3) . ?
Cu1 S6 2.33(7) . ?
Cu1 Se1 2.47(3) 2_565 ?
Cu1 S1 2.35(3) . ?
Cu1 S1 2.36(4) 2_565 ?
Cu1 Se7 2.442(7) . ?
Cu1 S7 2.59(2) . ?
Cu1 Cu1 2.819(4) 2_565 ?
Cu1 Cs1 3.957(3) 2_665 ?
Cu1 Cs1 4.149(3) 2_666 ?
Cu1 Cs1 4.150(3) 1_455 ?
Cu2 S12 2.28(5) 1_655 ?
Cu2 S7 2.38(2) . ?
Cu2 Se6 2.37(2) . ?
Cu2 Se12 2.36(2) 2_576 ?
Cu2 Se7 2.347(7) . ?
Cu2 Se12 2.39(3) . ?
Cu2 S12 2.45(4) 2_476 ?
Cu2 S6 2.43(5) . ?
Cu2 Cs2 3.926(2) 2_676 ?
Cu2 Cs2 3.951(3) 1_454 ?
Cu2 Cs1 4.052(3) 2_666 ?
Cu2 Cs2 4.362(3) 1_455 ?
Se1 S2 1.91(6) . ?
Se1 Se2 2.26(3) . ?
Se1 Cu1 2.47(3) 2_565 ?
Se1 Cs1 3.69(3) 1_455 ?
Se1 Cs1 3.72(3) 2_666 ?
Se1 Cs2 3.80(2) 2_666 ?
Se2 S2 1.24(6) . ?
Se2 S1 2.27(3) . ?
Se2 Se3 2.319(4) . ?
Se2 S3 2.49(5) . ?
Se2 Cs2 3.808(2) 2_666 ?
Se2 Cs1 3.853(2) 2_665 ?
Se3 S2 1.77(5) . ?
Se3 Se4 2.322(4) . ?
Se3 S4 2.49(4) . ?
Se3 Cs1 4.247(3) 2_666 ?
Se4 S3 1.95(4) . ?
Se4 Se5 2.295(4) . ?
Se4 S5 2.67(3) . ?
Se4 Cs1 4.219(3) 2_665 ?
Se5 S4 1.83(4) . ?
Se5 S6 2.21(7) . ?
Se5 Se6 2.30(3) . ?
Se5 Cs1 3.705(3) 2_666 ?
Se5 Cs2 3.966(3) 2_676 ?
Se6 S5 2.10(5) . ?
Se6 Cs2 3.72(2) 1_454 ?
Se6 Cs2 3.88(2) 2_676 ?
Se6 Cs1 3.94(2) 2_665 ?
Se7 S8 2.01(6) . ?
Se7 Se8 2.324(7) . ?
Se7 Cs1 3.825(7) 2_666 ?
Se7 Cs1 3.884(7) 1_455 ?
Se7 Cs2 4.121(5) 1_454 ?
Se8 S9 2.22(8) . ?
Se8 S7 2.24(2) . ?
Se8 Se9 2.333(3) . ?
Se8 Cs2 3.662(3) 1_455 ?
Se8 Cs1 3.775(3) 1_455 ?
Se9 S9 0.88(10) . ?
Se9 S10 2.32(11) . ?
Se9 Se10 2.331(5) . ?
Se9 S8 2.41(6) . ?
Se9 Cs2 4.106(3) 2_576 ?
Se9 Cs2 4.309(3) 1_454 ?
Se10 Se11 2.331(7) . ?
Se10 S11 2.40(11) . ?
Se10 S9 2.45(8) . ?
Se10 Cs2 4.070(4) 1_455 ?
Se10 Cs2 4.298(4) 2_576 ?
Se11 S10 2.22(12) . ?
Se11 Se12 2.23(3) . ?
Se11 S12 2.25(5) 1_655 ?
Se11 Cs2 3.655(5) 1_454 ?
Se11 Cs1 3.755(5) 1_465 ?
Se12 S12 0.15(7) 1_655 ?
Se12 Cu2 2.36(2) 2_576 ?
Se12 S11 2.38(11) . ?
Se12 Cs2 3.70(3) 2_676 ?
Se12 Cs1 3.79(3) 1_465 ?
Se12 Cs2 4.19(2) 1_454 ?
S1 S2 1.98(6) . ?
S1 Cu1 2.36(3) 2_565 ?
S1 Cs1 3.64(3) 1_455 ?
S1 Cs2 3.74(3) 2_666 ?
S1 Cs1 3.83(3) 2_666 ?
S2 S3 2.04(7) . ?
S2 Cs2 3.85(5) 2_666 ?
S2 Cs1 3.94(5) 2_666 ?
S3 S4 2.13(6) . ?
S4 S5 2.21(5) . ?
S5 S6 2.02(8) . ?
S5 Cs1 3.55(4) 2_666 ?
S5 Cs2 3.82(4) 2_676 ?
S6 Cs2 3.85(7) 1_454 ?
S6 Cs1 3.90(6) 2_665 ?
S6 Cs2 3.98(7) 2_676 ?
S7 S8 1.95(6) . ?
S7 Cs1 3.67(2) 2_666 ?
S7 Cs1 3.83(2) 1_455 ?
S8 S9 2.18(10) . ?
S8 Cs1 3.50(5) 1_455 ?
S8 Cs2 3.97(7) 1_455 ?
S9 S10 2.35(14) . ?
S9 Cs2 3.58(10) 1_454 ?
S10 S11 2.30(17) . ?
S10 Cs2 3.86(12) 1_455 ?
S11 S12 2.39(11) 1_655 ?
S11 Cs2 3.49(10) 1_454 ?
S11 Cs1 3.88(10) 1_465 ?
S12 Se11 2.25(5) 1_455 ?
S12 Cu2 2.28(5) 1_455 ?
S12 S11 2.39(11) 1_455 ?
S12 Cu2 2.45(4) 2_476 ?
S12 Cs2 3.63(5) 2_576 ?
S12 Cs1 3.88(5) 1_365 ?
S12 Cs2 4.07(4) 1_354 ?
